data_4072487
loop_
_publ_author_name
'Sterenberg, Brian T.'
'Senturk, Ozan Sanli'
'Udachin, Konstantin A.'
'Carty, Arthur J.'

_publ_section_title
;
 Reactivity of Terminal, Electrophilic Phosphinidene Complexes of
 Molybdenum and Tungsten. Nucleophilic Addition at Phosphorus and
 P&#x2212;P Bond Forming Reactions with Phosphines and Diphosphines
;
_journal_issue 4
_journal_name_full Organometallics
_journal_page_first 925
_journal_paper_doi 10.1021/om060685x
_journal_volume 26
_journal_year 2007
_chemical_formula_sum 'C23 H45 Al Cl4 Mo N O P3'
_chemical_formula_weight 709.23
_chemical_name_systematic
;
 ?
;
_space_group_IT_number 14
_symmetry_cell_setting monoclinic
_symmetry_space_group_name_Hall '-P 2ybc'
_symmetry_space_group_name_H-M 'P 1 21/c 1'
_atom_sites_solution_hydrogens geom
_atom_sites_solution_primary direct
_atom_sites_solution_secondary difmap
_audit_creation_method SHELXL-97
_cell_angle_alpha 90.00
_cell_angle_beta 97.5680(10)
_cell_angle_gamma 90.00
_cell_formula_units_Z 4
_cell_length_a 10.8217(7)
_cell_length_b 13.4765(9)
_cell_length_c 23.2393(15)
_cell_measurement_temperature 173(2)
_cell_volume 3359.7(4)
_computing_structure_refinement 'SHELXL-97 (Sheldrick, 1997)'
_computing_structure_solution 'SHELXS-97 (Sheldrick, 1990)'
_diffrn_ambient_temperature 173(2)
_diffrn_measured_fraction_theta_full 0.997
_diffrn_measured_fraction_theta_max 0.997
_diffrn_radiation_monochromator graphite
_diffrn_radiation_source 'fine-focus sealed tube'
_diffrn_radiation_type MoK\a
_diffrn_radiation_wavelength 0.71073
_diffrn_reflns_av_R_equivalents 0.0236
_diffrn_reflns_av_sigmaI/netI 0.0167
_diffrn_reflns_limit_h_max 14
_diffrn_reflns_limit_h_min -14
_diffrn_reflns_limit_k_max 18
_diffrn_reflns_limit_k_min -18
_diffrn_reflns_limit_l_max 31
_diffrn_reflns_limit_l_min -31
_diffrn_reflns_number 39425
_diffrn_reflns_theta_full 28.72
_diffrn_reflns_theta_max 28.72
_diffrn_reflns_theta_min 1.75
_exptl_absorpt_coefficient_mu 0.895
_exptl_absorpt_correction_type multi-scan
_exptl_absorpt_process_details sadabs
_exptl_crystal_density_diffrn 1.402
_exptl_crystal_density_method 'not measured'
_exptl_crystal_F_000 1464
_refine_diff_density_max 0.804
_refine_diff_density_min -0.410
_refine_diff_density_rms 0.050
_refine_ls_extinction_method none
_refine_ls_goodness_of_fit_ref 1.025
_refine_ls_hydrogen_treatment mixed
_refine_ls_matrix_type full
_refine_ls_number_parameters 320
_refine_ls_number_reflns 8693
_refine_ls_number_restraints 0
_refine_ls_restrained_S_all 1.025
_refine_ls_R_factor_all 0.0297
_refine_ls_R_factor_gt 0.0227
_refine_ls_shift/su_max 0.003
_refine_ls_shift/su_mean 0.000
_refine_ls_structure_factor_coef Fsqd
_refine_ls_weighting_details 'calc w=1/[\s^2^(Fo^2^)+(0.0265P)^2^+1.2764P] where P=(Fo^2^+2Fc^2^)/3'
_refine_ls_weighting_scheme calc
_refine_ls_wR_factor_gt 0.0540
_refine_ls_wR_factor_ref 0.0570
_reflns_number_gt 7483
_reflns_number_total 8693
_reflns_threshold_expression >2sigma(I)
_cod_data_source_file om060685xsi20060731_105009.cif
_cod_data_source_block oz5
_cod_original_sg_symbol_H-M P2(1)/c
_cod_database_code 4072487

loop_
_symmetry_equiv_pos_as_xyz
'x, y, z'
'-x, y+1/2, -z+1/2'
'-x, -y, -z'
'x, -y-1/2, z-1/2'

loop_
_atom_site_label
_atom_site_type_symbol
_atom_site_fract_x
_atom_site_fract_y
_atom_site_fract_z
_atom_site_U_iso_or_equiv
_atom_site_adp_type
_atom_site_occupancy
_atom_site_symmetry_multiplicity
_atom_site_calc_flag
_atom_site_refinement_flags
Mo1 Mo 0.310153(11) 0.773168(8) 0.398190(5) 0.02156(4) Uani 1 1 d .
P1 P 0.47136(4) 0.66660(3) 0.377617(17) 0.02729(8) Uani 1 1 d .
P2 P 0.19116(4) 0.61551(3) 0.399707(17) 0.02760(8) Uani 1 1 d .
P3 P 0.10417(4) 0.80376(3) 0.339911(17) 0.02933(8) Uani 1 1 d .
O1 O 0.38326(13) 0.85152(10) 0.28193(5) 0.0456(3) Uani 1 1 d .
N1 N 0.47432(12) 0.60646(10) 0.31591(6) 0.0290(3) Uani 1 1 d .
C1 C 0.35098(15) 0.81675(11) 0.32346(7) 0.0306(3) Uani 1 1 d .
C2 C 0.59031(16) 0.54749(14) 0.31001(8) 0.0391(4) Uani 1 1 d .
H2 H 0.5797 0.5196 0.2707 0.047 Uiso 1 1 calc R
C3 C 0.70530(19) 0.61239(19) 0.31522(11) 0.0620(6) Uani 1 1 d .
H3A H 0.6895 0.6692 0.2904 0.093 Uiso 1 1 calc R
H3B H 0.7738 0.5752 0.3039 0.093 Uiso 1 1 calc R
H3C H 0.7256 0.6340 0.3547 0.093 Uiso 1 1 calc R
C4 C 0.6044(2) 0.46045(16) 0.35198(10) 0.0549(5) Uani 1 1 d .
H4A H 0.6187 0.4849 0.3911 0.082 Uiso 1 1 calc R
H4B H 0.6737 0.4202 0.3445 0.082 Uiso 1 1 calc R
H4C H 0.5296 0.4213 0.3469 0.082 Uiso 1 1 calc R
C5 C 0.37744(16) 0.60207(13) 0.26425(7) 0.0354(4) Uani 1 1 d .
H5 H 0.3055 0.6402 0.2735 0.043 Uiso 1 1 calc R
C6 C 0.4222(2) 0.65035(17) 0.21153(8) 0.0548(5) Uani 1 1 d .
H6A H 0.4504 0.7165 0.2212 0.082 Uiso 1 1 calc R
H6B H 0.3548 0.6527 0.1803 0.082 Uiso 1 1 calc R
H6C H 0.4896 0.6122 0.1998 0.082 Uiso 1 1 calc R
C7 C 0.33258(18) 0.49631(15) 0.24992(9) 0.0469(4) Uani 1 1 d .
H7A H 0.3986 0.4588 0.2365 0.070 Uiso 1 1 calc R
H7B H 0.2621 0.4981 0.2202 0.070 Uiso 1 1 calc R
H7C H 0.3089 0.4656 0.2841 0.070 Uiso 1 1 calc R
C8 C 0.27247(18) 0.49760(12) 0.41156(9) 0.0409(4) Uani 1 1 d .
H8A H 0.3245 0.4990 0.4484 0.061 Uiso 1 1 calc R
H8B H 0.3231 0.4867 0.3812 0.061 Uiso 1 1 calc R
H8C H 0.2127 0.4449 0.4114 0.061 Uiso 1 1 calc R
C9 C 0.08789(18) 0.60194(14) 0.45551(9) 0.0446(4) Uani 1 1 d .
H9A H 0.0351 0.5452 0.4469 0.067 Uiso 1 1 calc R
H9B H 0.0374 0.6604 0.4563 0.067 Uiso 1 1 calc R
H9C H 0.1369 0.5931 0.4927 0.067 Uiso 1 1 calc R
C10 C 0.08203(16) 0.59813(13) 0.33178(8) 0.0387(4) Uani 1 1 d .
H10A H 0.1151 0.5476 0.3083 0.046 Uiso 1 1 calc R
H10B H 0.0026 0.5747 0.3415 0.046 Uiso 1 1 calc R
C11 C 0.06085(16) 0.69325(14) 0.29622(7) 0.0376(4) Uani 1 1 d .
H11A H -0.0264 0.6977 0.2802 0.045 Uiso 1 1 calc R
H11B H 0.1097 0.6908 0.2641 0.045 Uiso 1 1 calc R
C12 C 0.0910(2) 0.90356(15) 0.28643(8) 0.0470(4) Uani 1 1 d .
H12A H 0.1488 0.8921 0.2591 0.071 Uiso 1 1 calc R
H12B H 0.1097 0.9658 0.3057 0.071 Uiso 1 1 calc R
H12C H 0.0077 0.9053 0.2663 0.071 Uiso 1 1 calc R
C13 C -0.03623(16) 0.82735(14) 0.37382(8) 0.0409(4) Uani 1 1 d .
H13A H -0.0313 0.8923 0.3910 0.061 Uiso 1 1 calc R
H13B H -0.0429 0.7785 0.4033 0.061 Uiso 1 1 calc R
H13C H -0.1082 0.8237 0.3449 0.061 Uiso 1 1 calc R
C14 C 0.32075(15) 0.80453(11) 0.50133(6) 0.0287(3) Uani 1 1 d .
C15 C 0.44370(15) 0.78898(11) 0.48747(7) 0.0294(3) Uani 1 1 d .
C16 C 0.46972(15) 0.86686(11) 0.44870(7) 0.0301(3) Uani 1 1 d .
C17 C 0.36142(15) 0.92830(11) 0.43818(7) 0.0304(3) Uani 1 1 d .
C18 C 0.27027(15) 0.88997(11) 0.47161(6) 0.0290(3) Uani 1 1 d .
C19 C 0.26438(19) 0.75165(14) 0.54835(7) 0.0413(4) Uani 1 1 d .
H19A H 0.2893 0.7840 0.5848 0.062 Uiso 1 1 calc R
H19B H 0.2926 0.6841 0.5506 0.062 Uiso 1 1 calc R
H19C H 0.1752 0.7530 0.5397 0.062 Uiso 1 1 calc R
C20 C 0.53463(17) 0.71465(14) 0.51660(8) 0.0399(4) Uani 1 1 d .
H20A H 0.5729 0.7409 0.5530 0.060 Uiso 1 1 calc R
H20B H 0.5976 0.7012 0.4922 0.060 Uiso 1 1 calc R
H20C H 0.4915 0.6543 0.5232 0.060 Uiso 1 1 calc R
C21 C 0.59355(17) 0.88874(15) 0.42918(8) 0.0433(4) Uani 1 1 d .
H21A H 0.5809 0.9150 0.3905 0.065 Uiso 1 1 calc R
H21B H 0.6415 0.8287 0.4297 0.065 Uiso 1 1 calc R
H21C H 0.6375 0.9365 0.4549 0.065 Uiso 1 1 calc R
C22 C 0.3529(2) 1.02487(12) 0.40582(8) 0.0437(4) Uani 1 1 d .
H22A H 0.3872 1.0770 0.4312 0.066 Uiso 1 1 calc R
H22B H 0.2672 1.0393 0.3922 0.066 Uiso 1 1 calc R
H22C H 0.3989 1.0202 0.3733 0.066 Uiso 1 1 calc R
C23 C 0.15133(16) 0.94033(13) 0.48201(8) 0.0387(4) Uani 1 1 d .
H23A H 0.0898 0.8911 0.4875 0.058 Uiso 1 1 calc R
H23B H 0.1215 0.9808 0.4491 0.058 Uiso 1 1 calc R
H23C H 0.1666 0.9812 0.5160 0.058 Uiso 1 1 calc R
Al1 Al 0.94298(4) 0.73936(3) 0.11863(2) 0.02889(10) Uani 1 1 d .
Cl1 Cl 0.87047(4) 0.72928(3) 0.028862(18) 0.03962(9) Uani 1 1 d .
Cl2 Cl 1.05833(4) 0.86782(3) 0.13091(2) 0.04206(10) Uani 1 1 d .
Cl3 Cl 0.79474(4) 0.75102(4) 0.17034(2) 0.04610(11) Uani 1 1 d .
Cl4 Cl 1.05290(4) 0.61066(3) 0.14251(2) 0.04278(10) Uani 1 1 d .

loop_
_atom_site_aniso_label
_atom_site_aniso_U_11
_atom_site_aniso_U_22
_atom_site_aniso_U_33
_atom_site_aniso_U_23
_atom_site_aniso_U_13
_atom_site_aniso_U_12
Mo1 0.02295(6) 0.02063(6) 0.02091(6) -0.00079(4) 0.00211(4) -0.00107(4)
P1 0.02447(17) 0.03023(19) 0.02683(18) -0.00160(15) 0.00215(14) 0.00218(14)
P2 0.02760(18) 0.02350(17) 0.03169(19) -0.00216(14) 0.00383(15) -0.00319(14)
P3 0.02927(19) 0.03238(19) 0.02518(18) -0.00099(15) -0.00072(15) 0.00487(15)
O1 0.0589(8) 0.0435(7) 0.0375(7) 0.0119(5) 0.0182(6) 0.0012(6)
N1 0.0261(6) 0.0326(6) 0.0284(6) -0.0019(5) 0.0040(5) 0.0057(5)
C1 0.0358(8) 0.0272(7) 0.0291(7) 0.0000(6) 0.0054(6) 0.0009(6)
C2 0.0308(8) 0.0476(10) 0.0394(9) -0.0055(7) 0.0072(7) 0.0127(7)
C3 0.0327(10) 0.0795(16) 0.0772(16) -0.0128(13) 0.0197(10) 0.0021(10)
C4 0.0538(12) 0.0555(12) 0.0563(12) 0.0059(10) 0.0098(10) 0.0291(10)
C5 0.0351(8) 0.0420(9) 0.0283(8) -0.0047(7) 0.0008(6) 0.0108(7)
C6 0.0729(15) 0.0624(13) 0.0298(9) 0.0040(9) 0.0097(9) 0.0176(11)
C7 0.0455(10) 0.0486(10) 0.0448(10) -0.0165(8) -0.0011(8) 0.0070(8)
C8 0.0447(10) 0.0247(7) 0.0530(11) 0.0033(7) 0.0054(8) -0.0001(7)
C9 0.0495(11) 0.0406(9) 0.0477(10) -0.0048(8) 0.0207(9) -0.0130(8)
C10 0.0343(8) 0.0380(9) 0.0419(9) -0.0107(7) -0.0016(7) -0.0076(7)
C11 0.0321(8) 0.0449(9) 0.0332(8) -0.0098(7) -0.0059(7) 0.0039(7)
C12 0.0545(11) 0.0487(11) 0.0362(9) 0.0119(8) -0.0003(8) 0.0151(9)
C13 0.0315(8) 0.0482(10) 0.0424(9) -0.0046(8) 0.0031(7) 0.0066(7)
C14 0.0355(8) 0.0292(7) 0.0208(6) -0.0038(5) 0.0016(6) -0.0050(6)
C15 0.0306(7) 0.0309(7) 0.0252(7) -0.0028(6) -0.0023(6) -0.0042(6)
C16 0.0310(7) 0.0304(7) 0.0280(7) -0.0049(6) 0.0010(6) -0.0085(6)
C17 0.0391(8) 0.0237(7) 0.0280(7) -0.0045(6) 0.0029(6) -0.0059(6)
C18 0.0344(8) 0.0269(7) 0.0255(7) -0.0072(6) 0.0026(6) -0.0027(6)
C19 0.0536(11) 0.0454(10) 0.0257(8) 0.0007(7) 0.0078(7) -0.0090(8)
C20 0.0386(9) 0.0431(9) 0.0348(9) 0.0003(7) -0.0073(7) 0.0029(7)
C21 0.0351(9) 0.0501(10) 0.0448(10) -0.0069(8) 0.0055(7) -0.0168(8)
C22 0.0644(12) 0.0247(8) 0.0427(10) 0.0015(7) 0.0095(9) -0.0062(8)
C23 0.0400(9) 0.0371(9) 0.0395(9) -0.0113(7) 0.0071(7) 0.0028(7)
Al1 0.0291(2) 0.0283(2) 0.0289(2) -0.00125(18) 0.00246(18) 0.00013(18)
Cl1 0.0350(2) 0.0525(2) 0.03018(19) -0.00031(17) -0.00018(15) -0.00302(18)
Cl2 0.0396(2) 0.03268(19) 0.0540(3) -0.01197(18) 0.00665(19) -0.00565(17)
Cl3 0.0422(2) 0.0579(3) 0.0409(2) 0.00127(19) 0.01527(19) 0.0019(2)
Cl4 0.0492(2) 0.03281(19) 0.0447(2) 0.00307(17) 0.00001(19) 0.00829(17)

loop_
_atom_type_symbol
_atom_type_description
_atom_type_scat_dispersion_real
_atom_type_scat_dispersion_imag
_atom_type_scat_source
C C 0.0033 0.0016 'International Tables Vol C Tables 4.2.6.8 and 6.1.1.4'
H H 0.0000 0.0000 'International Tables Vol C Tables 4.2.6.8 and 6.1.1.4'
N N 0.0061 0.0033 'International Tables Vol C Tables 4.2.6.8 and 6.1.1.4'
O O 0.0106 0.0060 'International Tables Vol C Tables 4.2.6.8 and 6.1.1.4'
Al Al 0.0645 0.0514 'International Tables Vol C Tables 4.2.6.8 and 6.1.1.4'
P P 0.1023 0.0942 'International Tables Vol C Tables 4.2.6.8 and 6.1.1.4'
Cl Cl 0.1484 0.1585 'International Tables Vol C Tables 4.2.6.8 and 6.1.1.4'
Mo Mo -1.6832 0.6857 'International Tables Vol C Tables 4.2.6.8 and 6.1.1.4'

loop_
_geom_angle_atom_site_label_1
_geom_angle_atom_site_label_2
_geom_angle_atom_site_label_3
_geom_angle
C1 Mo1 C17 90.87(6)
C1 Mo1 C16 92.63(6)
C17 Mo1 C16 35.78(6)
C1 Mo1 P1 74.98(5)
C17 Mo1 P1 119.01(4)
C16 Mo1 P1 85.01(4)
C1 Mo1 C15 124.80(6)
C17 Mo1 C15 58.99(5)
C16 Mo1 C15 35.50(5)
P1 Mo1 C15 81.40(4)
C1 Mo1 C18 121.42(6)
C17 Mo1 C18 35.17(5)
C16 Mo1 C18 58.48(6)
P1 Mo1 C18 138.64(4)
C15 Mo1 C18 57.77(5)
C1 Mo1 C14 147.90(6)
C17 Mo1 C14 57.98(5)
C16 Mo1 C14 58.06(5)
P1 Mo1 C14 111.55(4)
C15 Mo1 C14 34.54(5)
C18 Mo1 C14 34.11(5)
C1 Mo1 P3 75.84(5)
C17 Mo1 P3 102.61(4)
C16 Mo1 P3 137.49(4)
P1 Mo1 P3 128.699(14)
C15 Mo1 P3 149.25(4)
C18 Mo1 P3 92.65(4)
C14 Mo1 P3 115.63(4)
C1 Mo1 P2 116.81(5)
C17 Mo1 P2 149.22(4)
C16 Mo1 P2 143.82(4)
P1 Mo1 P2 83.151(15)
C15 Mo1 P2 108.70(4)
C18 Mo1 P2 114.08(4)
C14 Mo1 P2 95.29(4)
P3 Mo1 P2 73.774(14)
N1 P1 Mo1 125.09(5)
C8 P2 C9 97.68(9)
C8 P2 C10 105.02(8)
C9 P2 C10 102.15(9)
C8 P2 Mo1 120.48(6)
C9 P2 Mo1 117.47(6)
C10 P2 Mo1 111.60(6)
C12 P3 C11 103.35(9)
C12 P3 C13 99.84(9)
C11 P3 C13 102.36(9)
C12 P3 Mo1 118.51(7)
C11 P3 Mo1 108.26(6)
C13 P3 Mo1 122.03(6)
C5 N1 C2 114.37(13)
C5 N1 P1 128.92(10)
C2 N1 P1 116.71(11)
O1 C1 Mo1 172.25(14)
N1 C2 C3 111.96(16)
N1 C2 C4 111.26(14)
C3 C2 C4 112.52(18)
N1 C5 C6 111.58(15)
N1 C5 C7 112.51(14)
C6 C5 C7 110.42(15)
C11 C10 P2 112.80(11)
C10 C11 P3 111.98(11)
C18 C14 C15 108.74(13)
C18 C14 C19 125.05(15)
C15 C14 C19 125.19(15)
C18 C14 Mo1 72.18(8)
C15 C14 Mo1 71.01(8)
C19 C14 Mo1 131.87(11)
C14 C15 C16 107.50(14)
C14 C15 C20 124.90(15)
C16 C15 C20 126.86(15)
C14 C15 Mo1 74.46(8)
C16 C15 Mo1 70.40(8)
C20 C15 Mo1 128.38(11)
C17 C16 C15 107.86(14)
C17 C16 C21 125.42(15)
C15 C16 C21 126.22(16)
C17 C16 Mo1 71.99(8)
C15 C16 Mo1 74.10(8)
C21 C16 Mo1 125.95(11)
C16 C17 C18 107.85(14)
C16 C17 C22 125.66(15)
C18 C17 C22 125.78(16)
C16 C17 Mo1 72.22(8)
C18 C17 Mo1 75.35(8)
C22 C17 Mo1 125.74(11)
C14 C18 C17 108.03(14)
C14 C18 C23 124.96(15)
C17 C18 C23 126.23(15)
C14 C18 Mo1 73.71(8)
C17 C18 Mo1 69.48(8)
C23 C18 Mo1 130.40(11)
Cl2 Al1 Cl3 109.60(3)
Cl2 Al1 Cl1 108.42(3)
Cl3 Al1 Cl1 110.39(3)
Cl2 Al1 Cl4 109.19(3)
Cl3 Al1 Cl4 110.37(3)
Cl1 Al1 Cl4 108.84(3)

loop_
_geom_bond_atom_site_label_1
_geom_bond_atom_site_label_2
_geom_bond_distance
Mo1 C1 1.9387(16)
Mo1 C17 2.3251(15)
Mo1 C16 2.3282(15)
Mo1 P1 2.3568(4)
Mo1 C15 2.3767(15)
Mo1 C18 2.4020(14)
Mo1 C14 2.4216(14)
Mo1 P3 2.4856(4)
Mo1 P2 2.4871(4)
P1 N1 1.6512(13)
P2 C8 1.8196(17)
P2 C9 1.8293(18)
P2 C10 1.8576(17)
P3 C12 1.8240(18)
P3 C11 1.8285(17)
P3 C13 1.8291(18)
O1 C1 1.1669(19)
N1 C5 1.487(2)
N1 C2 1.507(2)
C2 C3 1.513(3)
C2 C4 1.520(3)
C5 C6 1.522(3)
C5 C7 1.528(3)
C10 C11 1.526(3)
C14 C18 1.415(2)
C14 C15 1.425(2)
C14 C19 1.500(2)
C15 C16 1.435(2)
C15 C20 1.501(2)
C16 C17 1.430(2)
C16 C21 1.499(2)
C17 C18 1.430(2)
C17 C22 1.500(2)
C18 C23 1.503(2)
Al1 Cl2 2.1314(6)
Al1 Cl3 2.1330(7)
Al1 Cl1 2.1342(6)
Al1 Cl4 2.1348(6)

loop_
_geom_torsion_atom_site_label_1
_geom_torsion_atom_site_label_2
_geom_torsion_atom_site_label_3
_geom_torsion_atom_site_label_4
_geom_torsion
C2 N1 P1 Mo1 175.89(10)
C5 N1 P1 Mo1 -3.98(17)
